data_9009322
loop_
_publ_author_name
'Merlino, S.'
'Franco, E.'
'Mattia, C. A.'
'Pasero, M.'
'De Gennaro, M.'

_publ_section_title
;
 The crystal structure of panunzite (natural tetrakalsilite)
 Note: x(O7) and y(O11) adjusted to match reported bond lengths
;
_journal_name_full 'Neues Jahrbuch fur Mineralogie, Monatshefte'
_journal_page_first 322
_journal_page_last 328
_journal_volume 1985
_journal_year 1985
_chemical_compound_source 'Somma-Vesuvius area, Italy'
_chemical_formula_sum 'Al16 K11.47 Na4.53 O64 Si16'
_chemical_name_mineral Panunzite
_space_group_IT_number 173
_symmetry_space_group_name_Hall 'P 6c'
_symmetry_space_group_name_H-M 'P 63'
_cell_angle_alpha 90
_cell_angle_beta 90
_cell_angle_gamma 120
_cell_length_a 20.4960
_cell_length_b 20.4960
_cell_length_c 8.549
_cell_formula_units_Z 2
_cell_volume 3110.170
_database_code_amcsd 0014796
_exptl_crystal_density_diffrn 2.624
_cod_original_formula_sum 'Na4.53 K11.47 Al16 Si16 O64'
_cod_database_code 9009322

loop_
_space_group_symop_operation_xyz
x,y,z
x-y,x,1/2+z
-y,x-y,z
-x,-y,1/2+z
-x+y,-x,z
y,-x+y,1/2+z

loop_
_atom_site_label
_atom_site_fract_x
_atom_site_fract_y
_atom_site_fract_z
_atom_site_occupancy
_atom_site_U_iso_or_equiv
Na -0.01960 0.25780 0.73770 1.00000 0.01507
K1 0.50280 0.26980 0.24050 0.88000 0.01532
Na1 0.50280 0.26980 0.24050 0.12000 0.01532
K2 -0.00410 0.47590 0.23950 0.78000 0.01241
Na2 -0.00410 0.47590 0.23950 0.22000 0.01241
K3 0.23880 0.49650 0.24530 1.00000 0.01722
K4 0.24230 0.02860 0.24510 0.83000 0.02052
Na4 0.24230 0.02860 0.24510 0.17000 0.02052
K5 0.00000 0.00000 0.75000 1.00000 0.01976
Al1 0.03760 0.15980 0.56660 1.00000 0.00836
Al2 0.32820 0.19030 0.55930 1.00000 0.00747
Al3 0.30410 0.40520 0.55830 1.00000 0.00697
Al4 0.58990 0.42720 0.55670 1.00000 0.00874
Al5 0.06730 0.42120 0.55690 1.00000 0.00735
Al6 0.33333 0.66667 0.55410 1.00000 0.00532
Si1 0.15930 0.12230 0.43180 1.00000 0.00709
Si2 0.13800 0.32810 0.43940 1.00000 0.00874
Si3 0.40460 0.10150 0.43800 1.00000 0.00975
Si4 0.16290 0.58920 0.44270 1.00000 0.00709
Si5 0.42080 0.35290 0.43590 1.00000 0.00950
Si6 0.66667 0.33333 0.44750 1.00000 0.00697
O1 0.14360 0.14030 0.25340 1.00000 0.00950
O2 0.11980 0.31730 0.25320 1.00000 0.02014
O3 0.40130 0.11870 0.25180 1.00000 0.02305
O4 0.15100 0.57550 0.25280 1.00000 0.02242
O5 0.40040 0.35180 0.25480 1.00000 0.02090
O6 0.66667 0.33333 0.25300 1.00000 0.01988
O7 0.14030 0.40480 0.49560 1.00000 0.00342
O8 0.10820 0.13520 0.55420 1.00000 0.01343
O9 0.34320 0.11400 0.52840 1.00000 0.01317
O10 0.40670 0.27150 0.48300 1.00000 0.02191
O11 -0.01400 0.36600 0.44580 1.00000 0.01203
O12 0.48920 0.15720 0.49300 1.00000 0.00583
O13 0.13850 0.03280 0.43650 1.00000 0.02444
O14 0.33550 0.49620 0.47710 1.00000 0.02305
O15 0.37100 0.37870 0.53640 1.00000 0.02584
O16 0.24390 0.60300 0.48410 1.00000 0.02508
O17 0.09570 0.51250 0.51380 1.00000 0.00646
O18 0.25010 0.18140 0.45570 1.00000 0.02786
O19 0.51040 0.41610 0.44650 1.00000 0.01532
O20 0.59980 0.34950 0.50350 1.00000 0.00747
O21 0.07350 0.25450 0.52360 1.00000 0.00773
O22 0.22260 0.33850 0.45780 1.00000 0.01418

loop_
_cod_related_entry_id
_cod_related_entry_database
_cod_related_entry_code
1 AMCSD 0014796
